data_7004571
loop_
_publ_author_name
'Charmant, Jonathan P. H.'
'Haddow, Mairi F.'
'Hahn, F. Ekkehardt'
'Heitmann, Dennis'
'Fr\"ohlich, Roland'
'Mansell, Stephen M.'
'Russell, Christopher A.'
'Wass, Duncan F.'

_publ_section_title
;
 Syntheses and molecular structures of some saturated N-heterocyclic
 plumbylenes
;
_journal_issue 43
_journal_name_full 'Dalton Transactions'
_journal_page_first 6055
_journal_page_last 6059
_journal_paper_doi 10.1039/b808717b
_journal_year 2008
_chemical_formula_sum 'C26 H38 N2 Pb'
_chemical_formula_weight 585.77
_chemical_name_systematic
;
?
;
_space_group_IT_number 15
_symmetry_cell_setting monoclinic
_symmetry_space_group_name_Hall '-C 2yc'
_symmetry_space_group_name_H-M 'C 1 2/c 1'
_atom_sites_solution_hydrogens geom
_atom_sites_solution_primary direct
_atom_sites_solution_secondary difmap
_audit_creation_method SHELXL-97
_cell_angle_alpha 90.00
_cell_angle_beta 102.915(1)
_cell_angle_gamma 90.00
_cell_formula_units_Z 4
_cell_length_a 20.2881(5)
_cell_length_b 6.5360(1)
_cell_length_c 20.2042(6)
_cell_measurement_reflns_used 2864
_cell_measurement_temperature 223(2)
_cell_measurement_theta_max 27.88
_cell_measurement_theta_min 0.41
_cell_volume 2611.36(11)
_computing_cell_refinement 'Collect (Nonius B.V., 1998)'
_computing_data_collection 'Collect (Nonius B.V., 1998)'
_computing_data_reduction 'Denzo-SMN (Otwinowski & Minor, 1997)'
_computing_publication_material 'SHELXL-97 (Sheldrick, 2008)'
_computing_structure_refinement 'SHELXL-97 (Sheldrick, 1997)'
_computing_structure_solution 'SHELXS-97 (Sheldrick, 1990)'
_diffrn_ambient_temperature 223(2)
_diffrn_measured_fraction_theta_full 0.981
_diffrn_measured_fraction_theta_max 0.981
_diffrn_measurement_device_type 'Nonius KappaCCD'
_diffrn_measurement_method '\w and \f scans'
_diffrn_radiation_monochromator graphite
_diffrn_radiation_source 'rotating anode Nonius FR591'
_diffrn_radiation_type MoK\a
_diffrn_radiation_wavelength 0.71073
_diffrn_reflns_av_R_equivalents 0.038
_diffrn_reflns_av_sigmaI/netI 0.0347
_diffrn_reflns_limit_h_max 26
_diffrn_reflns_limit_h_min -20
_diffrn_reflns_limit_k_max 8
_diffrn_reflns_limit_k_min -7
_diffrn_reflns_limit_l_max 26
_diffrn_reflns_limit_l_min -26
_diffrn_reflns_number 9680
_diffrn_reflns_theta_full 28.26
_diffrn_reflns_theta_max 28.26
_diffrn_reflns_theta_min 3.23
_exptl_absorpt_coefficient_mu 6.474
_exptl_absorpt_correction_T_max 0.6974
_exptl_absorpt_correction_T_min 0.2103
_exptl_absorpt_correction_type multi-scan
_exptl_absorpt_process_details 'Denzo (Otwinowski, Borek, Majewski & Minor, 2003)'
_exptl_crystal_colour red
_exptl_crystal_density_diffrn 1.490
_exptl_crystal_density_method 'not measured'
_exptl_crystal_description plate
_exptl_crystal_F_000 1160
_exptl_crystal_size_max 0.35
_exptl_crystal_size_mid 0.15
_exptl_crystal_size_min 0.06
_refine_diff_density_max 1.518
_refine_diff_density_min -1.438
_refine_diff_density_rms 0.103
_refine_ls_extinction_method none
_refine_ls_goodness_of_fit_ref 1.062
_refine_ls_hydrogen_treatment riding
_refine_ls_matrix_type full
_refine_ls_number_parameters 149
_refine_ls_number_reflns 3178
_refine_ls_number_restraints 12
_refine_ls_restrained_S_all 1.068
_refine_ls_R_factor_all 0.0700
_refine_ls_R_factor_gt 0.0541
_refine_ls_shift/su_max 0.001
_refine_ls_shift/su_mean 0.000
_refine_ls_structure_factor_coef Fsqd
_refine_ls_weighting_details 'calc w=1/[\s^2^(Fo^2^)+(0.0103P)^2^+39.4163P] where P=(Fo^2^+2Fc^2^)/3'
_refine_ls_weighting_scheme calc
_refine_ls_wR_factor_gt 0.1145
_refine_ls_wR_factor_ref 0.1216
_reflns_number_gt 2565
_reflns_number_total 3178
_reflns_threshold_expression >2sigma(I)
_cod_data_source_file b808717b.txt
_cod_data_source_block plumbylene-1
_cod_original_sg_symbol_H-M C2/c
_cod_database_code 7004571

loop_
_symmetry_equiv_pos_as_xyz
'x, y, z'
'-x, y, -z+1/2'
'x+1/2, y+1/2, z'
'-x+1/2, y+1/2, -z+1/2'
'-x, -y, -z'
'x, -y, z-1/2'
'-x+1/2, -y+1/2, -z'
'x+1/2, -y+1/2, z-1/2'

loop_
_atom_site_label
_atom_site_type_symbol
_atom_site_fract_x
_atom_site_fract_y
_atom_site_fract_z
_atom_site_U_iso_or_equiv
_atom_site_adp_type
_atom_site_occupancy
_atom_site_symmetry_multiplicity
_atom_site_calc_flag
_atom_site_refinement_flags
_atom_site_disorder_assembly
_atom_site_disorder_group
Pb Pb 0.24076(3) -1.43883(7) 0.44820(2) 0.04517(18) Uani 0.50 1 d P . 1
C21 C 0.2426(7) -1.027(2) 0.5147(8) 0.046(3) Uani 0.50 1 d PU . 2
H21A H 0.2664 -0.8958 0.5226 0.056 Uiso 0.50 1 calc PR . 2
H21B H 0.1943 -1.0017 0.5111 0.056 Uiso 0.50 1 calc PR . 2
C22 C 0.2690(9) -1.169(3) 0.5736(9) 0.069(4) Uani 0.50 1 d PU . 2
H22A H 0.3185 -1.1627 0.5866 0.082 Uiso 0.50 1 calc PR . 2
H22B H 0.2510 -1.1301 0.6129 0.082 Uiso 0.50 1 calc PR . 2
N1 N 0.2531(3) -1.1218(7) 0.4487(2) 0.0379(12) Uani 1 1 d . . .
C1 C 0.2475(3) -0.9780(8) 0.3940(2) 0.0302(11) Uani 1 1 d . . .
C2 C 0.3064(3) -0.8867(9) 0.3815(3) 0.0354(12) Uani 1 1 d . . .
C3 C 0.3003(3) -0.7496(9) 0.3275(3) 0.0425(14) Uani 1 1 d . . .
H3 H 0.3393 -0.6863 0.3190 0.051 Uiso 1 1 calc R . .
C4 C 0.2381(4) -0.7058(9) 0.2863(3) 0.0488(17) Uani 1 1 d . . .
H4 H 0.2351 -0.6190 0.2486 0.059 Uiso 1 1 calc R . .
C5 C 0.1811(4) -0.7874(10) 0.3000(3) 0.0467(16) Uani 1 1 d . . .
H5 H 0.1388 -0.7502 0.2730 0.056 Uiso 1 1 calc R . .
C6 C 0.1839(3) -0.9256(9) 0.3534(3) 0.0365(12) Uani 1 1 d . . .
C7 C 0.3762(3) -0.9451(13) 0.4231(3) 0.0564(18) Uani 1 1 d . . .
H7 H 0.3703 -0.9882 0.4684 0.068 Uiso 1 1 calc R . .
C8 C 0.4032(6) -1.127(2) 0.3920(6) 0.152(7) Uani 1 1 d . . .
H8A H 0.3685 -1.2313 0.3814 0.229 Uiso 1 1 calc R . .
H8B H 0.4422 -1.1814 0.4239 0.229 Uiso 1 1 calc R . .
H8C H 0.4164 -1.0852 0.3508 0.229 Uiso 1 1 calc R . .
C9 C 0.4256(5) -0.763(2) 0.4344(6) 0.119(5) Uani 1 1 d . . .
H9A H 0.4679 -0.8046 0.4642 0.179 Uiso 1 1 calc R . .
H9B H 0.4061 -0.6510 0.4550 0.179 Uiso 1 1 calc R . .
H9C H 0.4340 -0.7195 0.3911 0.179 Uiso 1 1 calc R . .
C10 C 0.1185(3) -1.0140(12) 0.3657(4) 0.0534(17) Uani 1 1 d . . .
H10 H 0.1294 -1.0856 0.4099 0.064 Uiso 1 1 calc R . .
C11 C 0.0663(5) -0.8535(18) 0.3695(6) 0.108(4) Uani 1 1 d . . .
H11A H 0.0883 -0.7354 0.3940 0.161 Uiso 1 1 calc R . .
H11B H 0.0335 -0.9089 0.3930 0.161 Uiso 1 1 calc R . .
H11C H 0.0436 -0.8129 0.3239 0.161 Uiso 1 1 calc R . .
C12 C 0.0886(4) -1.1736(17) 0.3110(4) 0.086(3) Uani 1 1 d . . .
H12A H 0.0504 -1.2409 0.3232 0.129 Uiso 1 1 calc R . .
H12B H 0.1229 -1.2744 0.3079 0.129 Uiso 1 1 calc R . .
H12C H 0.0738 -1.1059 0.2675 0.129 Uiso 1 1 calc R . .

loop_
_atom_site_aniso_label
_atom_site_aniso_U_11
_atom_site_aniso_U_22
_atom_site_aniso_U_33
_atom_site_aniso_U_23
_atom_site_aniso_U_13
_atom_site_aniso_U_12
Pb 0.0889(4) 0.0243(2) 0.0248(3) -0.0007(2) 0.0180(2) 0.0053(2)
C21 0.059(5) 0.032(4) 0.042(4) -0.014(4) -0.002(4) 0.011(4)
C22 0.075(6) 0.069(6) 0.062(6) -0.012(5) 0.015(4) -0.003(5)
N1 0.065(3) 0.032(2) 0.0185(19) 0.0041(17) 0.013(2) 0.013(2)
C1 0.047(3) 0.023(2) 0.022(2) 0.0009(18) 0.010(2) 0.004(2)
C2 0.045(3) 0.035(3) 0.027(2) -0.003(2) 0.010(2) 0.000(2)
C3 0.064(4) 0.031(3) 0.039(3) -0.004(2) 0.026(3) -0.010(3)
C4 0.087(5) 0.029(3) 0.032(3) 0.009(2) 0.017(3) 0.006(3)
C5 0.064(4) 0.041(3) 0.033(3) 0.008(3) 0.005(3) 0.019(3)
C6 0.046(3) 0.035(3) 0.030(2) -0.001(2) 0.011(2) 0.009(3)
C7 0.045(4) 0.080(5) 0.043(3) -0.007(4) 0.008(3) 0.003(4)
C8 0.089(8) 0.220(16) 0.123(9) -0.083(10) -0.031(7) 0.100(9)
C9 0.071(7) 0.161(12) 0.110(8) 0.023(8) -0.014(6) -0.050(7)
C10 0.041(4) 0.071(5) 0.051(4) 0.000(3) 0.016(3) 0.004(3)
C11 0.068(6) 0.131(10) 0.134(9) -0.020(8) 0.044(6) 0.028(6)
C12 0.060(5) 0.124(8) 0.073(5) -0.008(6) 0.014(4) -0.034(6)

loop_
_atom_type_symbol
_atom_type_description
_atom_type_scat_dispersion_real
_atom_type_scat_dispersion_imag
_atom_type_scat_source
C C 0.0033 0.0016 'International Tables Vol C Tables 4.2.6.8 and 6.1.1.4'
H H 0.0000 0.0000 'International Tables Vol C Tables 4.2.6.8 and 6.1.1.4'
N N 0.0061 0.0033 'International Tables Vol C Tables 4.2.6.8 and 6.1.1.4'
Pb Pb -3.3944 10.1111 'International Tables Vol C Tables 4.2.6.8 and 6.1.1.4'

loop_
_geom_angle_atom_site_label_1
_geom_angle_atom_site_label_2
_geom_angle_atom_site_label_3
_geom_angle
_geom_angle_site_symmetry_1
_geom_angle_site_symmetry_3
_geom_angle_publ_flag
N1 Pb N1 80.05(18) . 7_526 ?
N1 Pb Pb 40.13(11) . 7_526 ?
N1 Pb Pb 39.92(13) 7_526 7_526 ?
C22 C21 N1 110.1(10) . . ?
N1 C22 C21 107.4(12) 7_526 . ?
C1 N1 C22 113.8(9) . 7_526 ?
C1 N1 C21 113.9(7) . . ?
C22 N1 C21 123.3(10) 7_526 . ?
C1 N1 Pb 131.1(3) . . ?
C22 N1 Pb 18.6(8) 7_526 . ?
C21 N1 Pb 111.5(6) . . ?
C1 N1 Pb 128.2(3) . 7_526 ?
C22 N1 Pb 115.1(8) 7_526 7_526 ?
C21 N1 Pb 17.3(6) . 7_526 ?
Pb N1 Pb 99.95(18) . 7_526 ?
C6 C1 C2 119.7(5) . . ?
C6 C1 N1 120.9(5) . . ?
C2 C1 N1 119.4(5) . . ?
C3 C2 C1 118.9(5) . . ?
C3 C2 C7 120.0(6) . . ?
C1 C2 C7 121.0(5) . . ?
C4 C3 C2 120.9(6) . . ?
C5 C4 C3 120.2(5) . . ?
C4 C5 C6 121.4(6) . . ?
C5 C6 C1 118.8(6) . . ?
C5 C6 C10 119.0(6) . . ?
C1 C6 C10 122.2(5) . . ?
C8 C7 C2 110.4(6) . . ?
C8 C7 C9 112.7(9) . . ?
C2 C7 C9 112.5(7) . . ?
C11 C10 C6 113.2(7) . . ?
C11 C10 C12 109.9(7) . . ?
C6 C10 C12 111.0(6) . . ?

loop_
_geom_bond_atom_site_label_1
_geom_bond_atom_site_label_2
_geom_bond_distance
_geom_bond_site_symmetry_2
_geom_bond_publ_flag
Pb N1 2.087(5) . ?
Pb N1 2.096(4) 7_526 ?
Pb Pb 3.2038(9) 7_526 ?
C21 C22 1.51(3) . ?
C21 N1 1.528(14) . ?
C22 N1 1.476(19) 7_526 ?
N1 C1 1.436(6) . ?
N1 C22 1.476(19) 7_526 ?
N1 Pb 2.096(4) 7_526 ?
C1 C6 1.407(8) . ?
C1 C2 1.408(8) . ?
C2 C3 1.396(8) . ?
C2 C7 1.525(9) . ?
C3 C4 1.377(9) . ?
C4 C5 1.357(9) . ?
C5 C6 1.398(8) . ?
C6 C10 1.518(9) . ?
C7 C8 1.504(12) . ?
C7 C9 1.539(12) . ?
C10 C11 1.505(11) . ?
C10 C12 1.541(11) . ?

loop_
_geom_torsion_atom_site_label_1
_geom_torsion_atom_site_label_2
_geom_torsion_atom_site_label_3
_geom_torsion_atom_site_label_4
_geom_torsion
_geom_torsion_site_symmetry_1
_geom_torsion_site_symmetry_2
_geom_torsion_site_symmetry_3
_geom_torsion_site_symmetry_4
_geom_torsion_publ_flag
N1 C21 C22 N1 -43.4(16) . . . 7_526 ?
C22 C21 N1 C1 -163.4(10) . . . . ?
C22 C21 N1 C22 51.6(19) . . . 7_526 ?
C22 C21 N1 Pb 35.4(13) . . . . ?
C22 C21 N1 Pb -14.7(13) . . . 7_526 ?
N1 Pb N1 C1 -170.3(6) 7_526 . . . ?
Pb Pb N1 C1 -170.3(6) 7_526 . . . ?
N1 Pb N1 C22 -146(2) 7_526 . . 7_526 ?
Pb Pb N1 C22 -146(2) 7_526 . . 7_526 ?
N1 Pb N1 C21 -13.4(6) 7_526 . . . ?
Pb Pb N1 C21 -13.4(6) 7_526 . . . ?
N1 Pb N1 Pb 0.0 7_526 . . 7_526 ?
C22 N1 C1 C6 64.7(10) 7_526 . . . ?
C21 N1 C1 C6 -83.7(8) . . . . ?
Pb N1 C1 C6 72.8(7) . . . . ?
Pb N1 C1 C6 -95.0(6) 7_526 . . . ?
C22 N1 C1 C2 -116.2(9) 7_526 . . . ?
C21 N1 C1 C2 95.5(8) . . . . ?
Pb N1 C1 C2 -108.0(6) . . . . ?
Pb N1 C1 C2 84.1(6) 7_526 . . . ?
C6 C1 C2 C3 -1.8(8) . . . . ?
N1 C1 C2 C3 179.0(5) . . . . ?
C6 C1 C2 C7 -178.1(5) . . . . ?
N1 C1 C2 C7 2.8(8) . . . . ?
C1 C2 C3 C4 -0.9(8) . . . . ?
C7 C2 C3 C4 175.5(6) . . . . ?
C2 C3 C4 C5 3.5(9) . . . . ?
C3 C4 C5 C6 -3.5(9) . . . . ?
C4 C5 C6 C1 0.8(9) . . . . ?
C4 C5 C6 C10 -179.2(6) . . . . ?
C2 C1 C6 C5 1.8(8) . . . . ?
N1 C1 C6 C5 -179.0(5) . . . . ?
C2 C1 C6 C10 -178.2(5) . . . . ?
N1 C1 C6 C10 1.0(8) . . . . ?
C3 C2 C7 C8 -88.8(10) . . . . ?
C1 C2 C7 C8 87.4(9) . . . . ?
C3 C2 C7 C9 38.0(9) . . . . ?
C1 C2 C7 C9 -145.8(7) . . . . ?
C5 C6 C10 C11 -50.6(9) . . . . ?
C1 C6 C10 C11 129.4(7) . . . . ?
C5 C6 C10 C12 73.5(8) . . . . ?
C1 C6 C10 C12 -106.5(7) . . . . ?
